data_4072594
loop_
_publ_author_name
'Kaul, Franz A. R.'
'Puchta, Gerd T.'
'Frey, Guido D.'
'Herdtweck, Eberhardt'
'Herrmann, Wolfgang A.'

_publ_section_title
;
 Iminopyridine Complexes of 3d Metals for Ethylene Polymerization:&#x00A0;
 Comparative Structural Studies and Ligand Size Controlled Chain
 Termination
;
_journal_issue 4
_journal_name_full Organometallics
_journal_page_first 988
_journal_paper_doi 10.1021/om060857q
_journal_volume 26
_journal_year 2007
_chemical_absolute_configuration ad
_chemical_compound_source ' see text '
_chemical_formula_moiety 'C21 H26 Br2 N2 Ni O'
_chemical_formula_sum 'C21 H26 Br2 N2 Ni O'
_chemical_formula_weight 540.93
_chemical_name_systematic
;
 not known
;
_space_group_IT_number 9
_symmetry_cell_setting monoclinic
_symmetry_Int_Tables_number 9
_symmetry_space_group_name_Hall 'C -2yc'
_symmetry_space_group_name_H-M 'C 1 c 1'
_atom_sites_solution_hydrogens difmap
_atom_sites_solution_primary direct
_atom_sites_solution_secondary difmap
_cell_angle_alpha 90
_cell_angle_beta 92.393(1)
_cell_angle_gamma 90
_cell_formula_units_Z 4
_cell_length_a 10.4153(2)
_cell_length_b 16.0983(4)
_cell_length_c 13.4869(2)
_cell_measurement_reflns_used 58666
_cell_measurement_temperature 153
_cell_measurement_theta_max 25.38
_cell_measurement_theta_min 2.33
_cell_volume 2259.36(8)
_computing_cell_refinement 'Denzo and HKL'
_computing_data_collection 'Kappa CCD (Nonius)'
_computing_data_reduction 'Denzo and HKL'
_computing_molecular_graphics 'PLATON (Spek, 1999)'
_computing_publication_material 'PLATON (Spek, 1999)'
_computing_structure_refinement 'SHELXL-97 (Sheldrick, 1997)'
_computing_structure_solution 'SIR92 (Giacovazzo, 1992)'
_diffrn_ambient_temperature 153(1)
_diffrn_measured_fraction_theta_full 0.998
_diffrn_measured_fraction_theta_max 0.998
_diffrn_measurement_device 'Kappa CCD (Nonius)'
_diffrn_measurement_method ' phi- and omega-rotation '
_diffrn_radiation_monochromator graphite
_diffrn_radiation_source 'NONIUS FR 591 rotating anode'
_diffrn_radiation_type 'Mo K\a'
_diffrn_radiation_wavelength 0.71073
_diffrn_reflns_av_R_equivalents 0.027
_diffrn_reflns_av_sigmaI/netI 0.0321
_diffrn_reflns_limit_h_max 12
_diffrn_reflns_limit_h_min -12
_diffrn_reflns_limit_k_max 19
_diffrn_reflns_limit_k_min -19
_diffrn_reflns_limit_l_max 16
_diffrn_reflns_limit_l_min -16
_diffrn_reflns_number 8080
_diffrn_reflns_reduction_process
;
 with the Kappa CCD software Scale-Pack 
;
_diffrn_reflns_theta_full 25.38
_diffrn_reflns_theta_max 25.38
_diffrn_reflns_theta_min 2.33
_diffrn_standards_decay_% 0
_diffrn_standards_interval_count none
_diffrn_standards_interval_time none
_diffrn_standards_number none
_exptl_absorpt_coefficient_mu 4.408
_exptl_absorpt_correction_T_max 0.644
_exptl_absorpt_correction_T_min 0.512
_exptl_absorpt_correction_type multi-scan
_exptl_absorpt_process_details
;
 Denzo-SNM; Scale-Pack
;
_exptl_crystal_colour ' red '
_exptl_crystal_density_diffrn 1.590
_exptl_crystal_density_meas ?
_exptl_crystal_density_method 'Not Measured'
_exptl_crystal_description ' fragment '
_exptl_crystal_F_000 1088
_exptl_crystal_size_max 0.51
_exptl_crystal_size_mid 0.13
_exptl_crystal_size_min 0.10
_refine_diff_density_max 0.291
_refine_diff_density_min -0.228
_refine_diff_density_rms 0.041
_refine_ls_abs_structure_details 'Flack H.D. (1983), Acta Cryst. A39, 876-881'
_refine_ls_abs_structure_Flack 0.004(6)
_refine_ls_extinction_method none
_refine_ls_goodness_of_fit_ref 1.042
_refine_ls_hydrogen_treatment refall
_refine_ls_matrix_type full
_refine_ls_number_parameters 348
_refine_ls_number_reflns 4148
_refine_ls_number_restraints 2
_refine_ls_restrained_S_all 1.042
_refine_ls_R_factor_all 0.0202
_refine_ls_R_factor_gt 0.0191
_refine_ls_shift/su_max 0.001
_refine_ls_shift/su_mean 0.000
_refine_ls_structure_factor_coef Fsqd
_refine_ls_weighting_details 'calc w=1/[\s^2^(Fo^2^)+(0.0200P)^2^+0.8140P] where P=(Fo^2^+2Fc^2^)/3'
_refine_ls_weighting_scheme sigma
_refine_ls_wR_factor_gt 0.0434
_refine_ls_wR_factor_ref 0.0439
_reflns_number_gt 4028
_reflns_number_total 4148
_reflns_threshold_expression >2sigma(I)
_cod_data_source_file om060857qsi20060919_050046.cif
_cod_data_source_block KAUD-4061-153
_cod_depositor_comments
;
The following automatic conversions were performed:

'_symmetry_cell_setting' value 'Monoclinic' changed to 'monoclinic'
according to /home/saulius/struct/CIF-dictionaries/cif_core.dic
dictionary named 'cif_core.dic' version 2.4.1 from 2010-06-29.

Automatic conversion script
Id: cif_fix_values 1715 2011-07-08 13:25:40Z adriana 

The following automatic conversions were performed:

'_exptl_crystal_density_meas' value 'none' was changed to '?' - the
value is perceived as not measured.

Automatic conversion script
Id: cif_fix_values 3008 2015-01-20 13:52:24Z robertas 
;
_cod_original_sg_symbol_H-M 'C c'
_cod_database_code 4072594

loop_
_symmetry_equiv_pos_as_xyz
x,y,z
x,-y,1/2+z
1/2+x,1/2+y,z
1/2+x,1/2-y,1/2+z

loop_
_atom_site_aniso_label
_atom_site_aniso_U_11
_atom_site_aniso_U_22
_atom_site_aniso_U_33
_atom_site_aniso_U_23
_atom_site_aniso_U_13
_atom_site_aniso_U_12
Br1 0.0269(1) 0.0355(2) 0.0495(2) -0.0005(1) 0.0025(1) 0.0030(1)
Br2 0.0385(2) 0.0233(1) 0.0258(1) 0.0037(1) -0.0034(1) -0.0134(1)
Ni 0.0222(2) 0.0187(2) 0.0256(1) 0.0041(1) -0.0051(1) -0.0053(1)
O 0.0346(11) 0.0325(11) 0.0332(10) 0.0052(8) -0.0154(8) -0.0101(9)
N1 0.0237(11) 0.0206(11) 0.0245(10) -0.0007(8) -0.0016(8) -0.0037(9)
N2 0.0206(10) 0.0219(11) 0.0200(9) 0.0020(8) -0.0024(8) -0.0031(9)
C1 0.0354(17) 0.0365(17) 0.0389(16) -0.0110(14) -0.0104(13) -0.0015(14)
C2 0.0232(13) 0.0288(15) 0.0318(13) -0.0023(11) -0.0028(11) -0.0011(12)
C3 0.0200(12) 0.0238(13) 0.0302(12) -0.0053(11) -0.0022(10) -0.0014(10)
C4 0.0271(14) 0.0287(15) 0.0419(15) -0.0077(12) 0.0014(12) -0.0097(12)
C5 0.0442(17) 0.0224(14) 0.0376(14) -0.0021(11) 0.0110(13) -0.0152(12)
C6 0.0419(17) 0.0242(14) 0.0298(14) 0.0040(12) 0.0011(12) -0.0060(13)
C7 0.0278(14) 0.0220(13) 0.0252(12) 0.0007(10) 0.0026(10) -0.0051(11)
C8 0.0323(15) 0.0248(14) 0.0239(12) 0.0044(11) -0.0031(10) -0.0033(12)
C9 0.057(2) 0.038(2) 0.050(2) 0.0207(17) -0.0207(18) -0.0127(19)
C10 0.0224(12) 0.0228(12) 0.0216(11) 0.0064(9) -0.0078(9) -0.0036(10)
C11 0.0291(14) 0.0230(13) 0.0246(11) 0.0056(10) -0.0073(10) -0.0046(11)
C12 0.0317(15) 0.0246(14) 0.0288(13) 0.0019(11) -0.0082(11) -0.0048(12)
C13 0.0244(15) 0.0290(15) 0.0425(15) 0.0033(12) -0.0130(12) -0.0065(12)
C14 0.0214(14) 0.0373(17) 0.0415(15) 0.0054(13) -0.0036(12) 0.0009(12)
C15 0.0240(14) 0.0314(14) 0.0297(12) 0.0009(12) -0.0069(11) -0.0019(12)
C16 0.0235(15) 0.061(2) 0.0459(16) -0.0181(15) -0.0006(13) -0.0036(15)
C17 0.067(3) 0.055(3) 0.089(3) -0.029(3) 0.006(3) 0.009(2)
C18 0.040(2) 0.099(4) 0.0407(18) -0.015(2) 0.0025(15) 0.008(2)
C19 0.0329(15) 0.0334(15) 0.0274(13) -0.0047(11) -0.0017(11) -0.0109(13)
C20 0.042(2) 0.0382(19) 0.077(3) -0.0057(19) 0.0143(19) 0.0046(17)
C21 0.053(2) 0.093(4) 0.0319(17) 0.0000(17) 0.0062(17) -0.017(2)

loop_
_atom_site_label
_atom_site_type_symbol
_atom_site_thermal_displace_type
_atom_site_fract_x
_atom_site_fract_y
_atom_site_fract_z
_atom_site_occupancy
_atom_site_U_iso_or_equiv
Br1 Br Uani -0.05728(2) 0.16985(2) 0.24785(2) 1.000 0.0373(1)
Br2 Br Uani 0.24723(2) 0.20229(1) 0.07363(2) 1.000 0.0293(1)
Ni Ni Uani 0.11419(3) 0.11105(2) 0.15716(2) 1.000 0.0223(1)
O O Uani -0.02142(18) 0.08676(13) 0.01808(13) 1.000 0.0339(6)
N1 N Uani 0.0518(2) -0.00467(13) 0.16854(14) 1.000 0.0230(6)
N2 N Uani 0.2418(2) 0.06381(13) 0.26651(14) 1.000 0.0209(6)
C1 C Uani -0.1698(3) -0.0092(2) -0.0573(2) 1.000 0.0373(10)
C2 C Uani -0.0765(3) 0.02057(18) 0.0223(2) 1.000 0.0280(8)
C3 C Uani -0.0440(2) -0.03486(16) 0.10986(18) 1.000 0.0248(7)
C4 C Uani -0.1006(3) -0.11054(17) 0.1309(2) 1.000 0.0326(8)
C5 C Uani -0.0569(3) -0.15449(18) 0.2139(2) 1.000 0.0345(9)
C6 C Uani 0.0434(3) -0.12257(18) 0.2730(2) 1.000 0.0320(9)
C7 C Uani 0.0978(2) -0.04742(16) 0.24705(18) 1.000 0.0250(8)
C8 C Uani 0.2113(3) -0.00787(17) 0.29877(18) 1.000 0.0271(8)
C9 C Uani 0.2815(4) -0.0560(3) 0.3784(3) 1.000 0.0490(12)
C10 C Uani 0.3604(2) 0.10285(15) 0.30331(17) 1.000 0.0225(7)
C11 C Uani 0.3572(3) 0.15780(16) 0.38350(18) 1.000 0.0258(7)
C12 C Uani 0.4744(3) 0.19260(18) 0.4176(2) 1.000 0.0286(8)
C13 C Uani 0.5875(3) 0.17373(18) 0.3728(2) 1.000 0.0324(9)
C14 C Uani 0.5876(3) 0.12010(19) 0.2922(2) 1.000 0.0335(9)
C15 C Uani 0.4740(2) 0.08349(18) 0.25591(18) 1.000 0.0286(8)
C16 C Uani 0.4785(3) 0.0226(2) 0.1698(2) 1.000 0.0435(10)
C17 C Uani 0.5473(5) -0.0585(3) 0.2017(4) 1.000 0.0703(17)
C18 C Uani 0.5454(4) 0.0599(3) 0.0824(3) 1.000 0.0599(16)
C19 C Uani 0.2344(3) 0.18113(18) 0.43222(19) 1.000 0.0313(8)
C20 C Uani 0.2006(4) 0.2725(2) 0.4140(4) 1.000 0.0521(14)
C21 C Uani 0.2404(4) 0.1612(3) 0.5438(2) 1.000 0.0592(16)
H11 H Uiso -0.138(4) -0.053(3) -0.094(3) 1.000 0.058(11)
H12 H Uiso -0.185(4) 0.036(3) -0.102(3) 1.000 0.065(12)
H13 H Uiso -0.242(4) -0.038(2) -0.030(3) 1.000 0.053(10)
H41 H Uiso -0.166(3) -0.128(2) 0.087(2) 1.000 0.034(8)
H51 H Uiso -0.097(3) -0.2065(17) 0.233(2) 1.000 0.021(7)
H61 H Uiso 0.072(3) -0.146(2) 0.322(2) 1.000 0.036(9)
H91 H Uiso 0.306(4) -0.102(3) 0.355(3) 1.000 0.056(12)
H92 H Uiso 0.355(4) -0.029(3) 0.399(3) 1.000 0.058(11)
H93 H Uiso 0.222(4) -0.067(2) 0.432(3) 1.000 0.055(11)
H121 H Uiso 0.470(3) 0.231(2) 0.475(2) 1.000 0.032(8)
H131 H Uiso 0.666(3) 0.196(2) 0.396(2) 1.000 0.035(8)
H141 H Uiso 0.667(3) 0.1084(18) 0.262(2) 1.000 0.027(8)
H161 H Uiso 0.392(3) 0.011(2) 0.146(2) 1.000 0.043(9)
H171 H Uiso 0.642(4) -0.047(3) 0.219(3) 1.000 0.061(12)
H172 H Uiso 0.549(4) -0.101(3) 0.158(3) 1.000 0.065(12)
H173 H Uiso 0.513(5) -0.088(3) 0.260(4) 1.000 0.089(17)
H181 H Uiso 0.498(4) 0.120(3) 0.063(3) 1.000 0.067(13)
H182 H Uiso 0.635(5) 0.074(3) 0.100(3) 1.000 0.075(13)
H183 H Uiso 0.545(5) 0.025(3) 0.022(3) 1.000 0.082(14)
H191 H Uiso 0.163(3) 0.1534(19) 0.405(2) 1.000 0.032(8)
H201 H Uiso 0.266(5) 0.298(3) 0.439(3) 1.000 0.063(14)
H202 H Uiso 0.191(4) 0.281(3) 0.338(3) 1.000 0.069(13)
H203 H Uiso 0.121(4) 0.286(2) 0.447(3) 1.000 0.051(10)
H211 H Uiso 0.308(4) 0.191(3) 0.577(3) 1.000 0.053(11)
H212 H Uiso 0.260(5) 0.097(3) 0.552(3) 1.000 0.080(15)
H213 H Uiso 0.161(5) 0.175(3) 0.573(3) 1.000 0.059(11)

loop_
_atom_type_symbol
_atom_type_description
_atom_type_scat_dispersion_real
_atom_type_scat_dispersion_imag
_atom_type_scat_source
O O 0.0106 0.0060 'International Tables Vol C Tables 4.2.6.8 and 6.1.1.4'
Ni Ni 0.3393 1.1124 'International Tables Vol C Tables 4.2.6.8 and 6.1.1.4'
N N 0.0061 0.0033 'International Tables Vol C Tables 4.2.6.8 and 6.1.1.4'
Br Br -0.2901 2.4595 'International Tables Vol C Tables 4.2.6.8 and 6.1.1.4'
H H 0.0000 0.0000 'International Tables Vol C Tables 4.2.6.8 and 6.1.1.4'
C C 0.0033 0.0016 'International Tables Vol C Tables 4.2.6.8 and 6.1.1.4'

loop_
_geom_angle_atom_site_label_1
_geom_angle_atom_site_label_2
_geom_angle_atom_site_label_3
_geom_angle
_geom_angle_publ_flag
Br1 Ni Br2 117.76(2) yes
Br1 Ni O 92.15(5) yes
Br1 Ni N1 94.47(6) yes
Br1 Ni N2 104.42(6) yes
Br2 Ni O 93.95(5) yes
Br2 Ni N1 146.12(6) yes
Br2 Ni N2 101.33(6) yes
O Ni N1 73.45(8) yes
O Ni N2 148.56(8) yes
N1 Ni N2 78.69(8) yes
Ni O C2 112.41(17) yes
Ni N1 C3 122.30(17) yes
Ni N1 C7 115.99(16) yes
C3 N1 C7 121.0(2) yes
Ni N2 C8 114.18(18) yes
Ni N2 C10 126.18(15) yes
C8 N2 C10 119.6(2) yes
O C2 C1 122.8(3) yes
O C2 C3 117.8(2) yes
C1 C2 C3 119.4(2) no
N1 C3 C2 112.7(2) yes
N1 C3 C4 120.7(2) yes
C2 C3 C4 126.6(2) no
C3 C4 C5 119.1(3) no
C4 C5 C6 119.3(3) no
C5 C6 C7 119.0(2) no
N1 C7 C6 120.9(2) yes
N1 C7 C8 113.7(2) yes
C6 C7 C8 125.4(2) no
N2 C8 C7 115.5(2) yes
N2 C8 C9 126.4(3) yes
C7 C8 C9 118.1(3) no
N2 C10 C11 119.3(2) yes
N2 C10 C15 118.0(2) yes
C11 C10 C15 122.7(2) no
C10 C11 C12 117.2(3) no
C10 C11 C19 122.8(2) no
C12 C11 C19 120.0(2) no
C11 C12 C13 121.0(3) no
C12 C13 C14 120.6(3) no
C13 C14 C15 120.7(3) no
C10 C15 C14 117.8(2) no
C10 C15 C16 123.0(2) no
C14 C15 C16 119.2(2) no
C15 C16 C17 111.2(3) no
C15 C16 C18 111.6(3) no
C17 C16 C18 109.2(3) no
C11 C19 C20 111.3(3) no
C11 C19 C21 111.9(3) no
C20 C19 C21 110.9(3) no
C2 C1 H11 113(3) no
C2 C1 H12 107(3) no
C2 C1 H13 112(2) no
H11 C1 H12 107(4) no
H11 C1 H13 98(3) no
H12 C1 H13 120(3) no
C3 C4 H41 116.3(19) no
C5 C4 H41 124.7(19) no
C4 C5 H51 121.5(17) no
C6 C5 H51 119.2(17) no
C5 C6 H61 123(2) no
C7 C6 H61 118(2) no
C8 C9 H91 109(3) no
C8 C9 H92 111(3) no
C8 C9 H93 108(2) no
H91 C9 H92 105(4) no
H91 C9 H93 109(3) no
H92 C9 H93 114(3) no
C11 C12 H121 115.9(18) no
C13 C12 H121 123.1(18) no
C12 C13 H131 121.3(18) no
C14 C13 H131 118.1(18) no
C13 C14 H141 119.0(17) no
C15 C14 H141 120.3(17) no
C15 C16 H161 108.7(18) no
C17 C16 H161 110.3(19) no
C18 C16 H161 105.8(17) no
C16 C17 H171 110(3) no
C16 C17 H172 119(3) no
C16 C17 H173 116(3) no
H171 C17 H172 104(4) no
H171 C17 H173 106(4) no
H172 C17 H173 100(4) no
C16 C18 H181 108(2) no
C16 C18 H182 112(2) no
C16 C18 H183 115(3) no
H181 C18 H182 105(4) no
H181 C18 H183 108(3) no
H182 C18 H183 108(4) no
C11 C19 H191 112.8(18) no
C20 C19 H191 102.9(19) no
C21 C19 H191 106.6(17) no
C19 C20 H201 103(3) no
C19 C20 H202 107(3) no
C19 C20 H203 109(2) no
H201 C20 H202 112(4) no
H201 C20 H203 113(4) no
H202 C20 H203 112(3) no
C19 C21 H211 111(3) no
C19 C21 H212 108(2) no
C19 C21 H213 111(3) no
H211 C21 H212 108(4) no
H211 C21 H213 109(4) no
H212 C21 H213 110(4) no

loop_
_geom_bond_atom_site_label_1
_geom_bond_atom_site_label_2
_geom_bond_distance
_geom_bond_publ_flag
Br1 Ni 2.4009(4) yes
Br2 Ni 2.3403(4) yes
Ni O 2.3335(18) yes
Ni N1 1.981(2) yes
Ni N2 2.087(2) yes
O C2 1.213(4) yes
N1 C3 1.339(3) yes
N1 C7 1.335(3) yes
N2 C8 1.278(3) yes
N2 C10 1.455(3) yes
C1 C2 1.496(4) no
C2 C3 1.507(4) no
C3 C4 1.388(4) no
C4 C5 1.385(4) no
C5 C6 1.386(4) no
C6 C7 1.387(4) no
C7 C8 1.490(4) no
C8 C9 1.491(5) no
C10 C11 1.399(3) no
C10 C15 1.403(3) no
C11 C12 1.403(4) no
C11 C19 1.510(4) no
C12 C13 1.380(4) no
C13 C14 1.388(4) no
C14 C15 1.392(4) no
C15 C16 1.522(4) no
C16 C17 1.542(6) no
C16 C18 1.518(5) no
C19 C20 1.530(4) no
C19 C21 1.537(4) no
C1 H11 0.93(5) no
C1 H12 0.95(5) no
C1 H13 0.97(4) no
C4 H41 0.93(3) no
C5 H51 0.98(3) no
C6 H61 0.81(3) no
C9 H91 0.85(5) no
C9 H92 0.91(4) no
C9 H93 0.99(4) no
C12 H121 0.99(3) no
C13 H131 0.93(3) no
C14 H141 0.96(3) no
C16 H161 0.96(3) no
C17 H171 1.02(4) no
C17 H172 0.90(5) no
C17 H173 1.00(5) no
C18 H181 1.11(5) no
C18 H182 0.98(5) no
C18 H183 0.99(4) no
C19 H191 0.93(3) no
C20 H201 0.85(5) no
C20 H202 1.03(4) no
C20 H203 0.98(4) no
C21 H211 0.95(4) no
C21 H212 1.06(5) no
C21 H213 0.96(5) no
